data_1512839
loop_
_publ_author_name
'Wenzhe Zhou'
'Xiaojia Feng'
'Hongshan Ke'
'Yangguang Li'
'Jinkui Tang'
'Enbo Wang'

_publ_section_title
;
 New polyoxometalate-based mononuclear lanthanide complexes with slow
 relaxation of magnetization
;
_journal_name_full
;
Inorganica Chimica Acta
;
_journal_page_first 770
_journal_page_last 775
_journal_paper_doi 10.1016/j.ica.2012.10.001
_journal_volume 394
_journal_year 2013
_chemical_formula_sum 'C48 H52 Dy Mo12 N8 O50 P'
_chemical_formula_weight 2885.73
_space_group_IT_number 126
_symmetry_cell_setting tetragonal
_symmetry_space_group_name_Hall '-P 4a 2bc'
_symmetry_space_group_name_H-M 'P 4/n n c :2'
_atom_sites_solution_hydrogens geom
_atom_sites_solution_primary direct
_atom_sites_solution_secondary difmap
_cell_angle_alpha 90.00
_cell_angle_beta 90.00
_cell_angle_gamma 90.00
_cell_formula_units_Z 4
_cell_length_a 16.920(3)
_cell_length_b 16.920(3)
_cell_length_c 28.283(6)
_cell_measurement_reflns_used 46127
_cell_measurement_temperature 150(2)
_cell_measurement_theta_max 27.51
_cell_measurement_theta_min 3.05
_cell_volume 8097(3)
_computing_cell_refinement PROCESS-AUTO
_computing_data_collection PROCESS-AUTO
_computing_data_reduction CrystalStructure
_computing_structure_refinement 'SHELXL-97 (Sheldrick, 1997)'
_computing_structure_solution 'SHELXS-97 (Sheldrick, 1990)'
_diffrn_ambient_temperature 150(2)
_diffrn_detector_area_resol_mean 0.01
_diffrn_measured_fraction_theta_full 0.997
_diffrn_measured_fraction_theta_max 0.997
_diffrn_measurement_device_type 'Rigaku R-AXIS RAPID IP'
_diffrn_measurement_method Oscillation
_diffrn_radiation_monochromator graphite
_diffrn_radiation_source 'fine-focus sealed tube'
_diffrn_radiation_type MoK\a
_diffrn_radiation_wavelength 0.71073
_diffrn_reflns_av_R_equivalents 0.1041
_diffrn_reflns_av_sigmaI/netI 0.0434
_diffrn_reflns_limit_h_max 20
_diffrn_reflns_limit_h_min -20
_diffrn_reflns_limit_k_max 18
_diffrn_reflns_limit_k_min -20
_diffrn_reflns_limit_l_max 33
_diffrn_reflns_limit_l_min -33
_diffrn_reflns_number 54190
_diffrn_reflns_theta_full 25.00
_diffrn_reflns_theta_max 25.00
_diffrn_reflns_theta_min 3.05
_diffrn_standards_interval_count 0
_diffrn_standards_interval_time 0
_diffrn_standards_number 0
_exptl_absorpt_coefficient_mu 2.825
_exptl_absorpt_correction_T_max 0.6020
_exptl_absorpt_correction_T_min 0.5505
_exptl_absorpt_correction_type multi-scan
_exptl_absorpt_process_details 'ABSCOR by T.Higashi  8 March, 1995'
_exptl_crystal_colour yellow
_exptl_crystal_density_diffrn 2.367
_exptl_crystal_density_method 'not measured'
_exptl_crystal_description block
_exptl_crystal_F_000 5524
_exptl_crystal_size_max 0.24
_exptl_crystal_size_mid 0.22
_exptl_crystal_size_min 0.20
_refine_diff_density_max 0.748
_refine_diff_density_min -1.553
_refine_diff_density_rms 0.147
_refine_ls_extinction_method none
_refine_ls_goodness_of_fit_ref 1.059
_refine_ls_hydrogen_treatment constr
_refine_ls_matrix_type full
_refine_ls_number_parameters 277
_refine_ls_number_reflns 3568
_refine_ls_number_restraints 12
_refine_ls_restrained_S_all 1.066
_refine_ls_R_factor_all 0.0830
_refine_ls_R_factor_gt 0.0599
_refine_ls_shift/su_max 0.000
_refine_ls_shift/su_mean 0.000
_refine_ls_structure_factor_coef Fsqd
_refine_ls_weighting_details 'calc w=1/[\s^2^(Fo^2^)+(0.0598P)^2^+89.1171P] where P=(Fo^2^+2Fc^2^)/3'
_refine_ls_weighting_scheme calc
_refine_ls_wR_factor_gt 0.1294
_refine_ls_wR_factor_ref 0.1418
_reflns_number_gt 2828
_reflns_number_total 3568
_reflns_threshold_expression >2sigma(I)
_cod_data_source_file ICA-2013-394-770-775-1.cif
_cod_data_source_block t1
_cod_original_sg_symbol_H-M P4/nnc
_cod_database_code 1512839

loop_
_symmetry_equiv_pos_as_xyz
'x, y, z'
'-y+1/2, x, z'
'-x+1/2, -y+1/2, z'
'y, -x+1/2, z'
'x, -y+1/2, -z+1/2'
'y, x, -z+1/2'
'-x+1/2, y, -z+1/2'
'-y+1/2, -x+1/2, -z+1/2'
'-x, -y, -z'
'y-1/2, -x, -z'
'x-1/2, y-1/2, -z'
'-y, x-1/2, -z'
'-x, y-1/2, z-1/2'
'-y, -x, z-1/2'
'x-1/2, -y, z-1/2'
'y-1/2, x-1/2, z-1/2'

loop_
_atom_site_label
_atom_site_type_symbol
_atom_site_fract_x
_atom_site_fract_y
_atom_site_fract_z
_atom_site_U_iso_or_equiv
_atom_site_adp_type
_atom_site_occupancy
_atom_site_symmetry_multiplicity
_atom_site_calc_flag
_atom_site_refinement_flags
P1 P 0.2500 0.2500 0.08664(15) 0.0203(9) Uani 1 4 d S
Mo1 Mo 0.16538(6) 0.05719(5) 0.08684(3) 0.0397(3) Uani 1 1 d .
Mo2 Mo 0.11227(5) 0.19558(5) 0.17535(3) 0.0336(3) Uani 1 1 d .
Mo3 Mo 0.11205(6) 0.19542(6) -0.00209(3) 0.0418(3) Uani 1 1 d .
O1 O 0.0466(4) 0.1695(5) 0.2156(3) 0.050(2) Uani 1 1 d .
O2 O 0.1271(6) -0.0326(4) 0.0868(3) 0.057(2) Uani 1 1 d .
O3 O 0.0476(5) 0.1700(6) -0.0430(3) 0.064(3) Uani 1 1 d .
O4 O 0.1028(5) 0.1094(6) 0.1333(3) 0.066(3) Uani 1 1 d .
O5 O 0.1036(5) 0.1090(6) 0.0402(3) 0.072(3) Uani 1 1 d .
O6 O 0.0469(6) 0.2539(6) 0.0404(3) 0.069(3) Uani 1 1 d .
O7 O 0.0475(6) 0.2547(5) 0.1332(3) 0.068(3) Uani 1 1 d .
O8 O 0.1828(7) 0.2793(7) 0.1178(3) 0.019(3) Uani 0.50 1 d P
O9 O 0.2057(4) 0.1499(5) 0.1980(3) 0.055(2) Uani 1 1 d U
O10 O 0.2058(5) 0.1485(7) -0.0251(3) 0.078(3) Uani 1 1 d .
O11 O 0.1828(7) 0.2795(7) 0.0561(4) 0.025(3) Uani 0.50 1 d P
Dy1 Dy 0.7500 0.2500 0.2500 0.0260(2) Uani 1 4 d S
O12 O 0.8081(4) 0.3632(4) 0.2866(2) 0.0309(15) Uani 1 1 d .
O13 O 0.6628(4) 0.2942(4) 0.3080(2) 0.0349(16) Uani 1 1 d .
N1 N 0.8194(5) 0.3648(5) 0.3334(3) 0.0272(18) Uani 1 1 d .
C5 C 0.7593(6) 0.3919(6) 0.3606(3) 0.033(2) Uani 1 1 d .
C1 C 0.8885(6) 0.3451(7) 0.3518(4) 0.040(3) Uani 1 1 d .
H1A H 0.9293 0.3255 0.3319 0.048 Uiso 1 1 calc R
C4 C 0.7713(7) 0.3996(7) 0.4088(4) 0.048(3) Uani 1 1 d .
H4A H 0.7295 0.4177 0.4285 0.058 Uiso 1 1 calc R
C2 C 0.9020(8) 0.3528(8) 0.3994(4) 0.054(4) Uani 1 1 d .
H2A H 0.9519 0.3383 0.4121 0.065 Uiso 1 1 calc R
C3 C 0.8450(8) 0.3808(8) 0.4288(4) 0.056(4) Uani 1 1 d .
C11 C 0.8594(10) 0.3923(10) 0.4818(5) 0.083(5) Uani 1 1 d U
H11A H 0.9135 0.3762 0.4896 0.125 Uiso 1 1 calc R
H11B H 0.8219 0.3599 0.4997 0.125 Uiso 1 1 calc R
H11C H 0.8520 0.4481 0.4900 0.125 Uiso 1 1 calc R
N2 N 0.6401(5) 0.3689(6) 0.3138(3) 0.036(2) Uani 1 1 d .
C10 C 0.5694(6) 0.3919(8) 0.2972(4) 0.046(3) Uani 1 1 d .
H10A H 0.5380 0.3554 0.2800 0.055 Uiso 1 1 calc R
C6 C 0.6847(6) 0.4191(6) 0.3393(3) 0.029(2) Uani 1 1 d .
C9 C 0.5419(7) 0.4668(9) 0.3047(4) 0.056(4) Uani 1 1 d .
H9A H 0.4913 0.4816 0.2931 0.067 Uiso 1 1 calc R
C7 C 0.6587(6) 0.4956(7) 0.3464(4) 0.042(3) Uani 1 1 d .
H7A H 0.6910 0.5312 0.3638 0.051 Uiso 1 1 calc R
C8 C 0.5878(8) 0.5216(8) 0.3292(5) 0.056(3) Uani 1 1 d .
C12 C 0.5578(10) 0.6051(10) 0.3384(7) 0.103(7) Uani 1 1 d .
H12A H 0.5974 0.6346 0.3565 0.154 Uiso 1 1 calc R
H12B H 0.5084 0.6027 0.3564 0.154 Uiso 1 1 calc R
H12C H 0.5484 0.6318 0.3082 0.154 Uiso 1 1 calc R

loop_
_atom_site_aniso_label
_atom_site_aniso_U_11
_atom_site_aniso_U_22
_atom_site_aniso_U_33
_atom_site_aniso_U_23
_atom_site_aniso_U_13
_atom_site_aniso_U_12
P1 0.0204(13) 0.0204(13) 0.020(2) 0.000 0.000 0.000
Mo1 0.0595(6) 0.0258(5) 0.0338(5) -0.0015(4) -0.0055(5) -0.0175(4)
Mo2 0.0344(5) 0.0320(5) 0.0344(5) 0.0035(4) 0.0185(4) -0.0023(4)
Mo3 0.0411(6) 0.0485(6) 0.0359(5) -0.0112(5) -0.0216(5) 0.0017(4)
O1 0.037(4) 0.079(6) 0.034(4) 0.010(4) 0.009(3) -0.011(4)
O2 0.082(7) 0.027(4) 0.062(5) -0.007(4) 0.008(5) -0.025(4)
O3 0.063(6) 0.088(7) 0.041(5) -0.008(5) -0.028(4) -0.014(5)
O4 0.043(5) 0.084(7) 0.070(5) -0.056(5) -0.028(4) 0.031(4)
O5 0.043(5) 0.111(8) 0.063(5) 0.047(6) 0.018(4) 0.026(5)
O6 0.091(7) 0.047(5) 0.068(5) -0.015(5) 0.051(5) -0.022(5)
O7 0.097(7) 0.044(5) 0.062(5) 0.019(4) -0.054(5) -0.034(5)
O8 0.023(6) 0.024(6) 0.009(5) -0.003(5) -0.003(5) 0.000(5)
O9 0.036(4) 0.075(5) 0.054(4) -0.048(4) -0.020(3) 0.022(4)
O10 0.046(5) 0.115(8) 0.072(6) 0.056(6) 0.023(5) 0.035(5)
O11 0.032(7) 0.031(7) 0.013(5) 0.002(5) -0.004(5) -0.001(6)
Dy1 0.0263(5) 0.0350(5) 0.0168(4) 0.000 0.000 0.000
O12 0.030(4) 0.043(4) 0.020(3) -0.002(3) -0.005(3) 0.000(3)
O13 0.038(4) 0.035(4) 0.032(3) -0.001(3) 0.006(3) -0.004(3)
N1 0.021(4) 0.030(4) 0.030(4) -0.005(3) -0.005(3) -0.001(3)
C5 0.028(5) 0.038(6) 0.032(5) -0.005(4) 0.001(4) 0.008(5)
C1 0.027(5) 0.047(7) 0.045(6) -0.023(5) -0.011(5) 0.011(5)
C4 0.048(7) 0.065(8) 0.032(5) -0.017(6) -0.002(5) 0.029(6)
C2 0.062(8) 0.057(8) 0.043(6) -0.019(6) -0.020(6) 0.034(7)
C3 0.061(8) 0.070(9) 0.037(6) -0.024(6) -0.023(6) 0.033(7)
C11 0.095(8) 0.096(9) 0.059(7) -0.017(7) -0.021(7) 0.026(7)
N2 0.027(5) 0.056(6) 0.024(4) 0.004(4) -0.005(4) -0.002(4)
C10 0.024(6) 0.071(8) 0.041(6) 0.000(6) -0.008(5) -0.004(6)
C6 0.023(5) 0.039(6) 0.024(5) 0.002(4) 0.002(4) 0.008(4)
C9 0.025(6) 0.088(10) 0.054(7) 0.029(7) -0.004(5) 0.020(6)
C7 0.031(6) 0.045(7) 0.050(6) -0.007(5) -0.006(5) 0.007(5)
C8 0.043(7) 0.051(8) 0.072(8) 0.004(7) -0.009(7) 0.013(6)
C12 0.055(10) 0.083(12) 0.170(19) 0.004(13) -0.007(11) 0.041(9)

loop_
_atom_type_symbol
_atom_type_description
_atom_type_scat_dispersion_real
_atom_type_scat_dispersion_imag
_atom_type_scat_source
C C 0.0033 0.0016 'International Tables Vol C Tables 4.2.6.8 and 6.1.1.4'
H H 0.0000 0.0000 'International Tables Vol C Tables 4.2.6.8 and 6.1.1.4'
N N 0.0061 0.0033 'International Tables Vol C Tables 4.2.6.8 and 6.1.1.4'
O O 0.0106 0.0060 'International Tables Vol C Tables 4.2.6.8 and 6.1.1.4'
Mo Mo -1.6832 0.6857 'International Tables Vol C Tables 4.2.6.8 and 6.1.1.4'
Dy Dy -0.1892 4.4098 'International Tables Vol C Tables 4.2.6.8 and 6.1.1.4'
P P 0.1023 0.0942 'International Tables Vol C Tables 4.2.6.8 and 6.1.1.4'

loop_
_geom_angle_atom_site_label_1
_geom_angle_atom_site_label_2
_geom_angle_atom_site_label_3
_geom_angle
_geom_angle_site_symmetry_1
_geom_angle_site_symmetry_3
O11 P1 O11 70.9(4) 2 3
O11 P1 O11 110.3(9) 2 4
O11 P1 O11 70.9(4) 3 4
O11 P1 O11 70.9(4) 2 .
O11 P1 O11 110.3(9) 3 .
O11 P1 O11 70.9(4) 4 .
O11 P1 O8 109.2(6) 2 .
O11 P1 O8 179.4(7) 3 .
O11 P1 O8 109.5(6) 4 .
O11 P1 O8 70.3(6) . .
O11 P1 O8 70.3(6) 2 2
O11 P1 O8 109.2(6) 3 2
O11 P1 O8 179.4(7) 4 2
O11 P1 O8 109.5(6) . 2
O8 P1 O8 70.4(4) . 2
O11 P1 O8 109.5(6) 2 3
O11 P1 O8 70.3(6) 3 3
O11 P1 O8 109.2(6) 4 3
O11 P1 O8 179.4(7) . 3
O8 P1 O8 109.1(8) . 3
O8 P1 O8 70.4(4) 2 3
O11 P1 O8 179.4(7) 2 4
O11 P1 O8 109.5(6) 3 4
O11 P1 O8 70.3(6) 4 4
O11 P1 O8 109.2(6) . 4
O8 P1 O8 70.4(4) . 4
O8 P1 O8 109.1(8) 2 4
O8 P1 O8 70.4(4) 3 4
O2 Mo1 O7 101.6(5) . 2
O2 Mo1 O5 102.0(5) . .
O7 Mo1 O5 156.4(5) 2 .
O2 Mo1 O6 101.4(4) . 2
O7 Mo1 O6 87.6(4) 2 2
O5 Mo1 O6 87.5(3) . 2
O2 Mo1 O4 102.0(4) . .
O7 Mo1 O4 87.7(3) 2 .
O5 Mo1 O4 87.7(4) . .
O6 Mo1 O4 156.6(4) 2 .
O2 Mo1 O11 159.4(4) . 2
O7 Mo1 O11 92.8(4) 2 2
O5 Mo1 O11 64.4(4) . 2
O6 Mo1 O11 64.3(4) 2 2
O4 Mo1 O11 93.1(4) . 2
O2 Mo1 O8 159.3(4) . 2
O7 Mo1 O8 63.9(4) 2 2
O5 Mo1 O8 93.3(4) . 2
O6 Mo1 O8 92.9(4) 2 2
O4 Mo1 O8 64.5(4) . 2
O11 Mo1 O8 41.2(3) 2 2
O1 Mo2 O9 102.8(4) . .
O1 Mo2 O4 99.8(4) . .
O9 Mo2 O4 88.2(3) . .
O1 Mo2 O9 103.2(4) . 4
O9 Mo2 O9 88.0(5) . 4
O4 Mo2 O9 157.0(4) . 4
O1 Mo2 O7 100.6(4) . .
O9 Mo2 O7 156.6(4) . .
O4 Mo2 O7 87.9(4) . .
O9 Mo2 O7 86.7(3) 4 .
O1 Mo2 O8 159.0(4) . 2
O9 Mo2 O8 64.0(4) . 2
O4 Mo2 O8 65.1(4) . 2
O9 Mo2 O8 92.9(4) 4 2
O7 Mo2 O8 93.6(4) . 2
O1 Mo2 O8 159.2(4) . .
O9 Mo2 O8 93.1(4) . .
O4 Mo2 O8 94.0(4) . .
O9 Mo2 O8 63.6(4) 4 .
O7 Mo2 O8 64.2(4) . .
O8 Mo2 O8 41.7(5) 2 .
O3 Mo3 O10 101.8(5) . .
O3 Mo3 O5 101.0(5) . .
O10 Mo3 O5 87.5(4) . .
O3 Mo3 O10 101.8(5) . 4
O10 Mo3 O10 88.8(6) . 4
O5 Mo3 O10 157.1(5) . 4
O3 Mo3 O6 101.3(5) . .
O10 Mo3 O6 156.9(5) . .
O5 Mo3 O6 87.7(4) . .
O10 Mo3 O6 86.9(4) 4 .
O3 Mo3 O11 159.3(5) . 2
O10 Mo3 O11 64.5(4) . 2
O5 Mo3 O11 64.5(4) . 2
O10 Mo3 O11 93.6(5) 4 2
O6 Mo3 O11 93.1(4) . 2
O3 Mo3 O11 159.2(5) . .
O10 Mo3 O11 93.7(5) . .
O5 Mo3 O11 93.5(4) . .
O10 Mo3 O11 64.2(4) 4 .
O6 Mo3 O11 64.1(4) . .
O11 Mo3 O11 41.5(5) 2 .
Mo2 O4 Mo1 138.2(5) . .
Mo3 O5 Mo1 138.9(5) . .
Mo1 O6 Mo3 139.0(5) 4 .
Mo1 O7 Mo2 139.4(5) 4 .
P1 O8 O11 54.6(5) . .
P1 O8 O8 54.8(2) . 2
O11 O8 O8 90.1(6) . 2
P1 O8 O8 54.8(2) . 4
O11 O8 O8 90.0(6) . 4
O8 O8 O8 90.000(2) 2 4
P1 O8 Mo2 124.1(6) . 4
O11 O8 Mo2 131.2(7) . 4
O8 O8 Mo2 131.4(3) 2 4
O8 O8 Mo2 69.2(5) 4 4
P1 O8 Mo2 123.9(6) . .
O11 O8 Mo2 131.4(7) . .
O8 O8 Mo2 69.1(5) 2 .
O8 O8 Mo2 131.4(3) 4 .
Mo2 O8 Mo2 92.0(3) 4 .
P1 O8 Mo1 123.9(6) . 4
O11 O8 Mo1 69.3(6) . 4
O8 O8 Mo1 131.6(7) 2 4
O8 O8 Mo1 131.2(7) 4 4
Mo2 O8 Mo1 91.6(4) 4 4
Mo2 O8 Mo1 92.0(4) . 4
Mo2 O9 Mo2 139.9(5) . 2
Mo3 O10 Mo3 139.4(6) . 2
P1 O11 O8 55.1(5) . .
P1 O11 O11 54.5(2) . 4
O8 O11 O11 90.0(6) . 4
P1 O11 O11 54.5(2) . 2
O8 O11 O11 89.9(6) . 2
O11 O11 O11 90.000(2) 4 2
P1 O11 Mo3 124.0(7) . 4
O8 O11 Mo3 131.8(7) . 4
O11 O11 Mo3 69.5(6) 4 4
O11 O11 Mo3 131.3(3) 2 4
P1 O11 Mo1 124.6(6) . 4
O8 O11 Mo1 69.5(6) . 4
O11 O11 Mo1 131.4(8) 4 4
O11 O11 Mo1 131.5(8) 2 4
Mo3 O11 Mo1 91.6(4) 4 4
P1 O11 Mo3 123.5(7) . .
O8 O11 Mo3 131.4(7) . .
O11 O11 Mo3 131.1(3) 4 .
O11 O11 Mo3 69.0(6) 2 .
Mo3 O11 Mo3 91.5(3) 4 .
Mo1 O11 Mo3 92.0(4) 4 .
O13 Dy1 O13 90.5(3) 5 7_655
O13 Dy1 O13 101.4(3) 5 .
O13 Dy1 O13 142.5(3) 7_655 .
O13 Dy1 O13 142.5(3) 5 3_655
O13 Dy1 O13 101.4(3) 7_655 3_655
O13 Dy1 O13 90.5(3) . 3_655
O13 Dy1 O12 145.4(2) 5 .
O13 Dy1 O12 77.7(2) 7_655 .
O13 Dy1 O12 72.4(2) . .
O13 Dy1 O12 72.0(2) 3_655 .
O13 Dy1 O12 72.4(2) 5 5
O13 Dy1 O12 72.0(2) 7_655 5
O13 Dy1 O12 145.4(2) . 5
O13 Dy1 O12 77.7(2) 3_655 5
O12 Dy1 O12 131.4(3) . 5
O13 Dy1 O12 77.7(2) 5 3_655
O13 Dy1 O12 145.4(2) 7_655 3_655
O13 Dy1 O12 72.0(2) . 3_655
O13 Dy1 O12 72.4(2) 3_655 3_655
O12 Dy1 O12 128.7(3) . 3_655
O12 Dy1 O12 73.4(3) 5 3_655
O13 Dy1 O12 72.0(2) 5 7_655
O13 Dy1 O12 72.4(2) 7_655 7_655
O13 Dy1 O12 77.7(2) . 7_655
O13 Dy1 O12 145.4(2) 3_655 7_655
O12 Dy1 O12 73.4(3) . 7_655
O12 Dy1 O12 128.7(3) 5 7_655
O12 Dy1 O12 131.4(3) 3_655 7_655
N1 O12 Dy1 120.3(5) . .
N2 O13 Dy1 125.1(5) . .
C1 N1 O12 120.7(8) . .
C1 N1 C5 121.7(8) . .
O12 N1 C5 117.5(8) . .
N1 C5 C4 118.8(9) . .
N1 C5 C6 121.2(8) . .
C4 C5 C6 119.9(9) . .
N1 C1 C2 120.6(10) . .
N1 C1 H1A 119.7 . .
C2 C1 H1A 119.7 . .
C5 C4 C3 120.3(10) . .
C5 C4 H4A 119.9 . .
C3 C4 H4A 119.9 . .
C3 C2 C1 121.1(11) . .
C3 C2 H2A 119.5 . .
C1 C2 H2A 119.5 . .
C2 C3 C4 117.6(10) . .
C2 C3 C11 122.0(11) . .
C4 C3 C11 120.4(12) . .
C3 C11 H11A 109.5 . .
C3 C11 H11B 109.5 . .
H11A C11 H11B 109.5 . .
C3 C11 H11C 109.5 . .
H11A C11 H11C 109.5 . .
H11B C11 H11C 109.5 . .
O13 N2 C10 119.3(9) . .
O13 N2 C6 120.2(8) . .
C10 N2 C6 120.3(10) . .
N2 C10 C9 121.3(11) . .
N2 C10 H10A 119.4 . .
C9 C10 H10A 119.4 . .
N2 C6 C7 119.4(9) . .
N2 C6 C5 120.1(9) . .
C7 C6 C5 120.4(9) . .
C10 C9 C8 120.2(10) . .
C10 C9 H9A 119.9 . .
C8 C9 H9A 119.9 . .
C8 C7 C6 121.9(11) . .
C8 C7 H7A 119.0 . .
C6 C7 H7A 119.0 . .
C7 C8 C9 116.9(12) . .
C7 C8 C12 122.0(13) . .
C9 C8 C12 121.1(12) . .
C8 C12 H12A 109.5 . .
C8 C12 H12B 109.5 . .
H12A C12 H12B 109.5 . .
C8 C12 H12C 109.5 . .
H12A C12 H12C 109.5 . .
H12B C12 H12C 109.5 . .

loop_
_geom_bond_atom_site_label_1
_geom_bond_atom_site_label_2
_geom_bond_distance
_geom_bond_site_symmetry_2
P1 O11 1.513(12) 2
P1 O11 1.513(12) 3
P1 O11 1.513(12) 4
P1 O11 1.513(12) .
P1 O8 1.522(11) .
P1 O8 1.522(11) 2
P1 O8 1.522(11) 3
P1 O8 1.522(11) 4
Mo1 O2 1.651(7) .
Mo1 O7 1.892(8) 2
Mo1 O5 1.898(8) .
Mo1 O6 1.903(9) 2
Mo1 O4 1.905(8) .
Mo1 O11 2.479(12) 2
Mo1 O8 2.483(11) 2
Mo2 O1 1.651(7) .
Mo2 O9 1.872(7) .
Mo2 O4 1.889(7) .
Mo2 O9 1.900(7) 4
Mo2 O7 1.903(8) .
Mo2 O8 2.462(11) 2
Mo2 O8 2.464(11) .
Mo3 O3 1.646(7) .
Mo3 O10 1.889(8) .
Mo3 O5 1.895(9) .
Mo3 O10 1.896(8) 4
Mo3 O6 1.907(8) .
Mo3 O11 2.474(11) 2
Mo3 O11 2.482(12) .
O6 Mo1 1.903(9) 4
O7 Mo1 1.892(8) 4
O8 O11 1.747(14) .
O8 O8 1.754(16) 2
O8 O8 1.754(16) 4
O8 Mo2 2.462(11) 4
O8 Mo1 2.483(11) 4
O9 Mo2 1.900(7) 2
O10 Mo3 1.896(8) 2
O11 O11 1.756(18) 4
O11 O11 1.756(18) 2
O11 Mo3 2.474(11) 4
O11 Mo1 2.479(12) 4
Dy1 O13 2.329(7) 5
Dy1 O13 2.329(7) 7_655
Dy1 O13 2.329(7) .
Dy1 O13 2.329(7) 3_655
Dy1 O12 2.389(7) .
Dy1 O12 2.389(7) 5
Dy1 O12 2.389(7) 3_655
Dy1 O12 2.389(7) 7_655
O12 N1 1.338(9) .
O13 N2 1.331(11) .
N1 C1 1.324(12) .
N1 C5 1.354(12) .
C5 C4 1.386(13) .
C5 C6 1.473(13) .
C1 C2 1.371(15) .
C1 H1A 0.9500 .
C4 C3 1.406(16) .
C4 H4A 0.9500 .
C2 C3 1.358(17) .
C2 H2A 0.9500 .
C3 C11 1.530(17) .
C11 H11A 0.9800 .
C11 H11B 0.9800 .
C11 H11C 0.9800 .
N2 C10 1.342(13) .
N2 C6 1.345(13) .
C10 C9 1.366(18) .
C10 H10A 0.9500 .
C6 C7 1.382(15) .
C9 C8 1.395(19) .
C9 H9A 0.9500 .
C7 C8 1.367(16) .
C7 H7A 0.9500 .
C8 C12 1.523(19) .
C12 H12A 0.9800 .
C12 H12B 0.9800 .
C12 H12C 0.9800 .
